data_9011150
loop_
_publ_author_name
'Rinaldi, R.'
'Pluth, J. J.'
'Smith, J. V.'

_publ_section_title
;
 Zeolites of the phillipsite family. Refinement of the crystal structure of
 phillipsite and harmotome
;
_journal_name_full 'Acta Crystallographica, Section B'
_journal_page_first 2426
_journal_page_last 2433
_journal_paper_doi 10.1107/S0567740874007242
_journal_volume 30
_journal_year 1974
_chemical_formula_sum 'Al2.48 Ba Ca0.3 H12 O22 Si5.52'
_chemical_name_mineral Harmotome
_space_group_IT_number 11
_symmetry_space_group_name_Hall '-P 2yb'
_symmetry_space_group_name_H-M 'P 1 21/m 1'
_cell_angle_alpha 90
_cell_angle_beta 124.81
_cell_angle_gamma 90
_cell_formula_units_Z 2
_cell_length_a 9.879
_cell_length_b 14.139
_cell_length_c 8.693
_cell_volume 996.944
_database_code_amcsd 0009519
_exptl_crystal_density_diffrn 2.450
_cod_original_formula_sum 'Ba Ca.3 (Al2.48 Si5.52) O22 H12'
_cod_database_code 9011150

loop_
_space_group_symop_operation_xyz
x,y,z
x,1/2-y,z
-x,1/2+y,-z
-x,-y,-z

loop_
_atom_site_aniso_label
_atom_site_aniso_U_11
_atom_site_aniso_U_22
_atom_site_aniso_U_33
_atom_site_aniso_U_12
_atom_site_aniso_U_13
_atom_site_aniso_U_23
Ba 0.03261 0.01534 0.02577 0.00000 0.01788 0.00000
Ca 0.09763 0.14363 0.11675 -0.00996 -0.00502 0.01371
Wat1 0.06759 0.08048 0.03264 0.00000 0.01880 0.00000
Wat2 0.09137 0.03343 0.03766 0.00000 0.03134 0.00000
Wat3 0.06258 0.08544 0.04645 -0.00747 0.02883 -0.01621
Wat4 0.16021 0.80480 0.03138 0.00000 0.02256 0.00000
Wat5 0.07385 1.05243 0.17449 -0.06349 0.08649 -0.17454

loop_
_atom_site_label
_atom_site_fract_x
_atom_site_fract_y
_atom_site_fract_z
_atom_site_occupancy
_atom_site_U_iso_or_equiv
_atom_site_type_symbol
_atom_site_attached_hydrogens
Ba 0.86290 0.25000 0.19441 1.00000 0.06966 Ba 0
Ca 0.58690 0.62860 0.47990 0.15000 ? Ca 0
Al1 0.73670 0.02480 0.28400 0.31000 0.01039 Al 0
Si1 0.73670 0.02480 0.28400 0.69000 0.01039 Si 0
Al2 0.42140 0.14100 0.01360 0.31000 0.00975 Al 0
Si2 0.42140 0.14100 0.01360 0.69000 0.00975 Si 0
Al3 0.05770 0.00750 0.28980 0.31000 0.00988 Al 0
Si3 0.05770 0.00750 0.28980 0.69000 0.00988 Si 0
Al4 0.12160 0.13900 0.03750 0.31000 0.01077 Al 0
Si4 0.12160 0.13900 0.03750 0.69000 0.01077 Si 0
O1 0.10420 0.08960 0.19580 1.00000 0.03103 O 0
O2 0.64700 0.57260 0.16790 1.00000 0.02280 O 0
O3 0.61630 0.11860 0.17920 1.00000 0.02001 O 0
O4 0.00500 0.90830 0.17110 1.00000 0.02596 O 0
O5 0.90570 0.05150 0.29550 1.00000 0.01862 O 0
O6 0.31370 0.37090 0.10170 1.00000 0.02330 O 0
O7 0.78080 0.48560 0.49760 1.00000 0.02128 O 0
O8 0.58850 0.75000 0.05730 1.00000 0.02229 O 0
O9 0.06610 0.25000 0.02560 1.00000 0.02520 O 0
Wat1 0.80040 0.75000 0.48890 1.00000 0.06966 O 2
Wat2 0.11480 0.75000 0.45930 1.00000 0.06079 O 2
Wat3 0.30270 0.86280 0.13240 1.00000 0.07346 O 2
Wat4 0.46110 0.75000 0.51340 1.00000 0.59526 O 2
Wat5 0.50000 0.50000 0.50000 1.00000 0.44328 O 2

loop_
_cod_changelog_entry_id
_cod_changelog_entry_author
_cod_changelog_entry_date
_cod_changelog_entry_text
1
;cod-tools version 3.8.0
Id: cif_guess_AMCSD_atom_types 9574 2023-05-10 09:00:05Z saulius
;
2023-05-10T18:52:59+03:00
;Derived atom types and hydrogen counts
from atom names that follow the AMCSD naming convention
(Wat == water, O-H == hydroxyl).
;

loop_
_cod_related_entry_id
_cod_related_entry_database
_cod_related_entry_code
1 AMCSD 0009519
